data_2240379
loop_
_publ_author_name
'Kanagawa, Mayu'
'Okuno, Tsunehisa'

_publ_section_title
;
 Crystal structure of 4-(prop-2-yn-1-yloxy)benzonitrile
;
_journal_coeditor_code HB7326
_journal_issue 2
_journal_name_full 'Acta Crystallographica Section E'
_journal_page_first o97
_journal_page_last o98
_journal_paper_doi 10.1107/S2056989014028035
_journal_volume 71
_journal_year 2015
_chemical_formula_iupac 'C10 H7 N O'
_chemical_formula_moiety 'C10 H7 N O'
_chemical_formula_sum 'C10 H7 N O'
_chemical_formula_weight 157.17
_chemical_name_systematic
;
4-(Prop-2-yn-1-yloxy)benzonitrile
;
_space_group_crystal_system monoclinic
_space_group_IT_number 14
_space_group_name_Hall '-P 2yn'
_space_group_name_H-M_alt 'P 1 21/n 1'
_symmetry_space_group_name_Hall '-P 2yn'
_symmetry_space_group_name_H-M 'P 1 21/n 1'
_atom_sites_solution_hydrogens geom
_atom_sites_solution_primary direct
_atom_sites_solution_secondary difmap
_cell_angle_alpha 90.00
_cell_angle_beta 90.836(11)
_cell_angle_gamma 90.00
_cell_formula_units_Z 4
_cell_length_a 6.033(4)
_cell_length_b 7.393(5)
_cell_length_c 17.527(11)
_cell_measurement_reflns_used 2559
_cell_measurement_temperature 93
_cell_measurement_theta_max 31.13
_cell_measurement_theta_min 2.32
_cell_volume 781.7(9)
_computing_cell_refinement
;
CrystalClear (Rigaku, 2008)
;
_computing_data_collection
;
CrystalClear (Rigaku, 2008)
;
_computing_data_reduction
;
CrystalClear (Rigaku, 2008)
;
_computing_molecular_graphics
;
ORTEP-3 for Windows (Farrugia, 2012)
;
_computing_publication_material
;
CrystalStructure (Rigaku, 2014)
;
_computing_structure_refinement
;
SHELXL2013 (Sheldrick, 2008)
;
_computing_structure_solution
;
<i>SHELXD2013</i> (Sheldrick, 2008)
;
_diffrn_ambient_temperature 93
_diffrn_detector_area_resol_mean 28.445
_diffrn_measured_fraction_theta_full 0.997
_diffrn_measured_fraction_theta_max 0.998
_diffrn_measurement_device_type 'Rigaku Saturn724+'
_diffrn_measurement_method \w
_diffrn_radiation_type 'Mo K\a'
_diffrn_radiation_wavelength 0.71075
_diffrn_reflns_av_R_equivalents 0.0462
_diffrn_reflns_limit_h_max 7
_diffrn_reflns_limit_h_min -7
_diffrn_reflns_limit_k_max 9
_diffrn_reflns_limit_k_min -9
_diffrn_reflns_limit_l_max 22
_diffrn_reflns_limit_l_min -21
_diffrn_reflns_number 6174
_diffrn_reflns_theta_full 25.242
_diffrn_reflns_theta_max 27.485
_diffrn_reflns_theta_min 2.324
_diffrn_standards_number 0
_exptl_absorpt_coefficient_mu 0.088
_exptl_absorpt_correction_T_max 0.997
_exptl_absorpt_correction_T_min 0.986
_exptl_absorpt_correction_type numerical
_exptl_absorpt_process_details
;
(NUMABS; Rigaku, 1999)
;
_exptl_crystal_colour colorless
_exptl_crystal_density_diffrn 1.335
_exptl_crystal_density_method 'not measured'
_exptl_crystal_description platelet
_exptl_crystal_F_000 328.00
_exptl_crystal_size_max 0.20
_exptl_crystal_size_mid 0.07
_exptl_crystal_size_min 0.03
_refine_diff_density_max 0.22
_refine_diff_density_min -0.19
_refine_ls_extinction_method none
_refine_ls_goodness_of_fit_ref 1.083
_refine_ls_hydrogen_treatment mixed
_refine_ls_number_parameters 113
_refine_ls_number_reflns 1795
_refine_ls_number_restraints 0
_refine_ls_R_factor_all 0.0676
_refine_ls_R_factor_gt 0.0504
_refine_ls_shift/su_max 0.000
_refine_ls_structure_factor_coef Fsqd
_refine_ls_weighting_details 'w = 1/[\s^2^(Fo^2^)+(0.0584P)^2^+0.1471P] where P=(Fo^2^+2Fc^2^)/3'
_refine_ls_weighting_scheme calc
_refine_ls_wR_factor_gt 0.1106
_refine_ls_wR_factor_ref 0.1196
_reflns_number_gt 1457
_reflns_number_total 1795
_reflns_threshold_expression F^2^>2\s(F^2^)
_cod_data_source_file hb7326sup1.cif
_cod_data_source_block I
_cod_database_code 2240379
_cod_database_fobs_code 2240379

loop_
_symmetry_equiv_pos_site_id
_space_group_symop_operation_xyz
1 +X,+Y,+Z
2 1/2-X,1/2+Y,1/2-Z
3 -X,-Y,-Z
4 1/2+X,1/2-Y,1/2+Z

loop_
_atom_site_type_symbol
_atom_site_label
_atom_site_fract_x
_atom_site_fract_y
_atom_site_fract_z
_atom_site_U_iso_or_equiv
_atom_site_adp_type
_atom_site_calc_flag
_atom_site_refinement_flags
_atom_site_occupancy
O O1 0.66646(16) 0.60053(14) 0.09599(6) 0.0181(3) Uani d . 1
N N1 1.4021(2) 0.95596(18) -0.14609(7) 0.0234(3) Uani d . 1
C C1 1.1274(2) 0.81486(19) -0.05087(8) 0.0166(3) Uani d . 1
C C2 1.1843(2) 0.79920(19) 0.02615(8) 0.0175(3) Uani d . 1
C C3 1.0358(2) 0.72770(19) 0.07719(8) 0.0168(3) Uani d . 1
C C4 0.8276(2) 0.67109(18) 0.05072(8) 0.0152(3) Uani d . 1
C C5 0.7705(2) 0.68441(19) -0.02634(8) 0.0162(3) Uani d . 1
C C6 0.9187(2) 0.75633(19) -0.07715(8) 0.0168(3) Uani d . 1
C C7 1.2805(2) 0.8928(2) -0.10375(8) 0.0176(3) Uani d . 1
C C8 0.7121(2) 0.5908(2) 0.17643(8) 0.0197(3) Uani d . 1
C C9 0.5068(2) 0.5386(2) 0.21392(8) 0.0190(3) Uani d . 1
C C10 0.3416(3) 0.4999(2) 0.24560(9) 0.0235(4) Uani d . 1
H H1 0.211(3) 0.479(3) 0.2728(11) 0.033(5) Uiso d . 1
H H2 1.32622 0.838 0.04368 0.0210 Uiso calc R 1
H H3 1.07475 0.71712 0.12971 0.0201 Uiso calc R 1
H H5 0.62929 0.64389 -0.0439 0.0195 Uiso calc R 1
H H6 0.8798 0.76623 -0.1297 0.0202 Uiso calc R 1
H H8A 0.76355 0.70976 0.19566 0.0236 Uiso calc R 1
H H8B 0.82942 0.50026 0.18705 0.0236 Uiso calc R 1

loop_
_atom_site_aniso_label
_atom_site_aniso_U_11
_atom_site_aniso_U_22
_atom_site_aniso_U_33
_atom_site_aniso_U_12
_atom_site_aniso_U_13
_atom_site_aniso_U_23
O1 0.0144(5) 0.0253(6) 0.0147(5) -0.0035(4) 0.0030(4) 0.0018(4)
N1 0.0173(6) 0.0298(7) 0.0233(7) 0.0007(6) 0.0032(5) 0.0022(6)
C1 0.0143(7) 0.0156(7) 0.0199(8) 0.0023(5) 0.0042(6) -0.0003(6)
C2 0.0117(7) 0.0177(7) 0.0231(8) 0.0021(5) 0.0005(6) -0.0021(6)
C3 0.0146(7) 0.0199(7) 0.0158(7) 0.0018(5) -0.0005(6) 0.0003(6)
C4 0.0131(6) 0.0141(7) 0.0186(7) 0.0011(5) 0.0046(5) -0.0006(6)
C5 0.0119(7) 0.0174(7) 0.0193(8) 0.0003(5) -0.0005(5) -0.0007(6)
C6 0.0160(7) 0.0189(7) 0.0155(7) 0.0015(6) 0.0004(6) -0.0003(6)
C7 0.0141(7) 0.0195(7) 0.0193(8) 0.0012(6) -0.0001(6) -0.0011(6)
C8 0.0155(7) 0.0276(8) 0.0161(8) -0.0004(6) 0.0024(6) 0.0006(6)
C9 0.0179(7) 0.0239(8) 0.0151(7) 0.0018(6) -0.0002(6) 0.0005(6)
C10 0.0182(7) 0.0339(9) 0.0185(8) -0.0014(7) 0.0027(6) 0.0000(7)

loop_
_atom_type_symbol
_atom_type_description
_atom_type_scat_dispersion_real
_atom_type_scat_dispersion_imag
_atom_type_scat_source
C C 0.0033 0.0016
;
International Tables for Crystallography
(Vol. C, Tables 4.2.6.8 and 6.1.1.4)
;
H H 0.0000 0.0000
;
International Tables for Crystallography
(Vol. C, Table 6.1.1.4)
;
N N 0.0061 0.0033
;
International Tables for Crystallography
(Vol. C, Tables 4.2.6.8 and 6.1.1.4)
;
O O 0.0106 0.0060
;
International Tables for Crystallography
(Vol. C, Tables 4.2.6.8 and 6.1.1.4)
;

loop_
_geom_angle_atom_site_label_1
_geom_angle_atom_site_label_2
_geom_angle_atom_site_label_3
_geom_angle
_geom_angle_publ_flag
C4 O1 C8 117.49(11) n
C2 C1 C6 119.99(13) n
C2 C1 C7 120.43(13) n
C6 C1 C7 119.58(13) n
C1 C2 C3 120.46(13) n
C2 C3 C4 119.23(13) n
O1 C4 C3 124.41(13) n
O1 C4 C5 114.96(12) n
C3 C4 C5 120.63(13) n
C4 C5 C6 120.03(13) n
C1 C6 C5 119.65(13) n
N1 C7 C1 179.63(15) n
O1 C8 C9 107.64(12) n
C8 C9 C10 178.27(16) n
C1 C2 H2 119.768 no
C3 C2 H2 119.770 no
C2 C3 H3 120.380 no
C4 C3 H3 120.387 no
C4 C5 H5 119.993 no
C6 C5 H5 119.976 no
C1 C6 H6 120.174 no
C5 C6 H6 120.181 no
O1 C8 H8A 110.181 no
O1 C8 H8B 110.187 no
C9 C8 H8A 110.179 no
C9 C8 H8B 110.175 no
H8A C8 H8B 108.478 no
C9 C10 H1 175.1(12) no

loop_
_geom_bond_atom_site_label_1
_geom_bond_atom_site_label_2
_geom_bond_distance
_geom_bond_publ_flag
O1 C4 1.3673(18) n
O1 C8 1.434(2) n
N1 C7 1.150(2) n
C1 C2 1.393(2) n
C1 C6 1.403(2) n
C1 C7 1.438(2) n
C2 C3 1.380(2) n
C3 C4 1.397(2) n
C4 C5 1.392(2) n
C5 C6 1.378(2) n
C8 C9 1.463(2) n
C9 C10 1.183(2) n
C2 H2 0.950 no
C3 H3 0.950 no
C5 H5 0.950 no
C6 H6 0.950 no
C8 H8A 0.990 no
C8 H8B 0.990 no
C10 H1 0.94(2) no

loop_
_geom_hbond_atom_site_label_D
_geom_hbond_atom_site_label_H
_geom_hbond_atom_site_label_A
_geom_hbond_site_symmetry_A
_geom_hbond_distance_DH
_geom_hbond_distance_HA
_geom_hbond_distance_DA
_geom_hbond_angle_DHA
_geom_hbond_publ_flag
C10 H1 N1 4_365 0.94(2) 2.41(2) 3.300(3) 158.18(11) yes
C6 H6 C10 4_564 0.95 2.79 3.616(3) 145 yes

loop_
_geom_torsion_atom_site_label_1
_geom_torsion_atom_site_label_2
_geom_torsion_atom_site_label_3
_geom_torsion_atom_site_label_4
_geom_torsion
_geom_torsion_publ_flag
C4 O1 C8 C9 171.29(10) no
C8 O1 C4 C3 2.52(18) no
C8 O1 C4 C5 -177.34(10) no
C2 C1 C6 C5 0.4(2) no
C6 C1 C2 C3 -0.6(2) no
C7 C1 C2 C3 178.70(12) no
C7 C1 C6 C5 -178.91(11) no
C1 C2 C3 C4 0.0(2) no
C2 C3 C4 O1 -179.13(12) no
C2 C3 C4 C5 0.7(2) no
O1 C4 C5 C6 178.94(10) no
C3 C4 C5 C6 -0.9(2) no
C4 C5 C6 C1 0.4(2) no
